data_4337048
loop_
_publ_author_name
'Eugen S. Andreiadis'
'Nicolas Gauthier'
'Daniel Imbert'
'Renaud Demadrille'
'Jacques P\'ecaut'
'Marinella Mazzanti'

_publ_section_title
;
 Lanthanide Complexes Based on \b-Diketonates and a Tetradentate
 Chromophore Highly Luminescent as Powders and in Polymers
;
_journal_name_full 'Inorganic Chemistry'
_journal_page_first 14382
_journal_page_last 14390
_journal_paper_doi 10.1021/ic402523v
_journal_volume 52
_journal_year 2013
_chemical_formula_sum 'C32 H18 Eu F6 N3 O6 S2'
_chemical_formula_weight 870.57
_chemical_name_systematic
; 
 ? 
;
_space_group_crystal_system monoclinic
_space_group_IT_number 14
_space_group_name_Hall '-P 2yn'
_space_group_name_H-M_alt 'P 1 21/n 1'
_symmetry_space_group_name_Hall '-P 2yn'
_symmetry_space_group_name_H-M 'P 1 21/n 1'
_atom_sites_solution_hydrogens mixed
_audit_creation_method SHELXL-2013
_cell_angle_alpha 90
_cell_angle_beta 101.3527(14)
_cell_angle_gamma 90
_cell_formula_units_Z 4
_cell_length_a 10.7907(2)
_cell_length_b 18.6444(2)
_cell_length_c 16.3804(2)
_cell_measurement_reflns_used 9910
_cell_measurement_temperature 150(2)
_cell_measurement_theta_max 29.0035
_cell_measurement_theta_min 3.0215
_cell_volume 3231.03(8)
_computing_cell_refinement
;
CrysAlisPro, Agilent Technologies,
Version 1.171.36.20 (release 27-06-2012 CrysAlis171 .NET)
(compiled Jul 11 2012,15:38:31)
;
_computing_data_collection
;
CrysAlisPro, Agilent Technologies,
Version 1.171.36.20 (release 27-06-2012 CrysAlis171 .NET)
(compiled Jul 11 2012,15:38:31)
;
_computing_data_reduction
;
CrysAlisPro, Agilent Technologies,
Version 1.171.36.20 (release 27-06-2012 CrysAlis171 .NET)
(compiled Jul 11 2012,15:38:31)
;
_computing_molecular_graphics
;
Mercury 3.1 New software for searching the Cambridge Structural Database 
and visualizing crystal structures (I.J. Bruno, J.C. Cole, P.R. Edgington, 
M. Kessler, C.F. Macrae, P. McCabe, J. Pearson, R. Taylor, 
Acta Cryst., 2002, B58, 389-397)
;
_computing_publication_material 'SHELXL-2013 (Sheldrick, 2013)'
_computing_structure_refinement
;
OLEX2: a complete structure solution, refinement and analysis program 
(O. V. Dolomanov, L. J. Bourhis, R. J. Gildea, J. A. K. Howard and 
H. Puschmann. J. Appl. Cryst. 2009, 42, 339-34).
;
_computing_structure_solution
;
SUPERFLIP program (Palatinus, L. & Chapuis, G. J. Appl. Cryst., 2007,
 40, 786-790)
;
_diffrn_ambient_temperature 150(2)
_diffrn_detector_area_resol_mean 15.9653
_diffrn_measured_fraction_theta_full 0.998
_diffrn_measured_fraction_theta_max 0.995
_diffrn_measurement_details
;
  1 omega   -6.00   43.00   1.0000   10.0000
omega____ theta____ kappa____ phi______ frames
    -       17.1550   45.0000   30.0000 49

  2 omega  -24.00   24.00   1.0000   10.0000
omega____ theta____ kappa____ phi______ frames
    -      -18.7175 -100.0000   30.0000 48

  3 omega  -42.00   52.00   1.0000   10.0000
omega____ theta____ kappa____ phi______ frames
    -      -18.7175   45.0000  240.0000 94

  4 omega  -42.00    7.00   1.0000   10.0000
omega____ theta____ kappa____ phi______ frames
    -      -18.7175   45.0000  150.0000 49

  5 omega  -21.00    6.00   1.0000   10.0000
omega____ theta____ kappa____ phi______ frames
    -      -18.7175   45.0000   60.0000 27

;
_diffrn_measurement_device_type 'Xcalibur, Sapphire3'
_diffrn_measurement_method '\w scans'
_diffrn_radiation_monochromator graphite
_diffrn_radiation_source 'fine-focus sealed tube'
_diffrn_radiation_type MoK\a
_diffrn_radiation_wavelength 0.71073
_diffrn_reflns_av_R_equivalents 0.0243
_diffrn_reflns_av_unetI/netI 0.0316
_diffrn_reflns_Laue_measured_fraction_full 0.998
_diffrn_reflns_Laue_measured_fraction_max 0.995
_diffrn_reflns_limit_h_max 12
_diffrn_reflns_limit_h_min -13
_diffrn_reflns_limit_k_max 23
_diffrn_reflns_limit_k_min -22
_diffrn_reflns_limit_l_max 20
_diffrn_reflns_limit_l_min -20
_diffrn_reflns_number 16663
_diffrn_reflns_point_group_measured_fraction_full 0.998
_diffrn_reflns_point_group_measured_fraction_max 0.995
_diffrn_reflns_theta_full 25.242
_diffrn_reflns_theta_max 26.372
_diffrn_reflns_theta_min 3.022
_exptl_absorpt_coefficient_mu 2.155
_exptl_absorpt_correction_T_max 0.943
_exptl_absorpt_correction_T_min 0.925
_exptl_absorpt_correction_type analytical
_exptl_absorpt_process_details
;
CrysAlisPro, Agilent Technologies,
Version 1.171.36.28 (release 01-02-2013 CrysAlis171 .NET)
(compiled Feb  1 2013,16:14:44)
Analytical numeric absorption correction using a multifaceted crystal
            model based on expressions derived by R.C. Clark & J.S. Reid.
(Clark, R. C. & Reid, J. S. (1995). Acta Cryst. A51, 887-897)
;
_exptl_crystal_colour 'translucent pale pink'
_exptl_crystal_density_diffrn 1.790
_exptl_crystal_description Block
_exptl_crystal_F_000 1712
_exptl_crystal_size_max 0.675
_exptl_crystal_size_mid 0.104
_exptl_crystal_size_min 0.093
_refine_diff_density_max 0.707
_refine_diff_density_min -0.468
_refine_diff_density_rms 0.075
_refine_ls_extinction_method none
_refine_ls_goodness_of_fit_ref 1.024
_refine_ls_hydrogen_treatment mixed
_refine_ls_matrix_type full
_refine_ls_number_parameters 557
_refine_ls_number_reflns 6594
_refine_ls_number_restraints 46
_refine_ls_restrained_S_all 1.038
_refine_ls_R_factor_all 0.0321
_refine_ls_R_factor_gt 0.0239
_refine_ls_shift/su_max 0.003
_refine_ls_shift/su_mean 0.000
_refine_ls_structure_factor_coef Fsqd
_refine_ls_weighting_details 'w=1/[\s^2^(Fo^2^)+(0.0130P)^2^+3.6186P] where P=(Fo^2^+2Fc^2^)/3'
_refine_ls_weighting_scheme calc
_refine_ls_wR_factor_gt 0.0465
_refine_ls_wR_factor_ref 0.0488
_reflns_Friedel_coverage 0.000
_reflns_number_gt 5666
_reflns_number_total 6594
_reflns_threshold_expression 'I > 2\s(I)'
_cod_data_source_file ic402523v_si_003_2.cif
_cod_data_source_block 2
_cod_database_code 4337048
_shelx_space_group_comment
; 
The symmetry employed for this shelxl refinement is uniquely defined 
by the following loop, which should always be used as a source of 
symmetry information in preference to the above space-group names. 
They are only intended as comments. 
;
_shelx_estimated_absorpt_t_min 0.324
_shelx_estimated_absorpt_t_max 0.825
_shelxl_version_number 2013-4

loop_
_space_group_symop_operation_xyz
'x, y, z'
'-x+1/2, y+1/2, -z+1/2'
'-x, -y, -z'
'x-1/2, -y-1/2, z-1/2'

loop_
_atom_site_label
_atom_site_type_symbol
_atom_site_fract_x
_atom_site_fract_y
_atom_site_fract_z
_atom_site_U_iso_or_equiv
_atom_site_adp_type
_atom_site_occupancy
_atom_site_site_symmetry_order
_atom_site_calc_flag
_atom_site_refinement_flags_posn
_atom_site_refinement_flags_adp
_atom_site_refinement_flags_occupancy
_atom_site_disorder_assembly
_atom_site_disorder_group
Eu1 Eu 0.62192(2) 0.17583(2) 0.64035(2) 0.01351(4) Uani 1 1 d . . . . .
O1 O 0.72885(17) 0.27860(10) 0.69115(11) 0.0207(4) Uani 1 1 d . . . . .
O2 O 0.7860(2) 0.39259(11) 0.67800(13) 0.0366(5) Uani 1 1 d . . . . .
N1 N 0.51220(19) 0.05465(11) 0.62482(13) 0.0165(5) Uani 1 1 d . . . . .
N2 N 0.43897(19) 0.15998(11) 0.51319(12) 0.0150(5) Uani 1 1 d . . . . .
N3 N 0.56092(19) 0.28420(11) 0.55000(12) 0.0160(5) Uani 1 1 d . . . . .
C1 C 0.5507(3) 0.00348(15) 0.68150(17) 0.0205(6) Uani 1 1 d . . . . .
H1 H 0.617(2) 0.0124(14) 0.7218(16) 0.011(7) Uiso 1 1 d . . . . .
C2 C 0.4947(3) -0.06276(15) 0.68055(17) 0.0231(6) Uani 1 1 d . . . . .
H2 H 0.526(3) -0.0944(17) 0.7205(19) 0.033(9) Uiso 1 1 d . . . . .
C3 C 0.3944(3) -0.07820(16) 0.61672(18) 0.0247(6) Uani 1 1 d . . . . .
H3 H 0.356(3) -0.1206(17) 0.6147(18) 0.029(8) Uiso 1 1 d . . . . .
C4 C 0.3534(3) -0.02610(15) 0.55733(17) 0.0220(6) Uani 1 1 d . . . . .
H4 H 0.287(3) -0.0375(17) 0.5158(19) 0.035(9) Uiso 1 1 d . . . . .
C5 C 0.4126(2) 0.04015(14) 0.56277(15) 0.0156(5) Uani 1 1 d . . . . .
H7 H 0.229(3) 0.0492(16) 0.4305(17) 0.025(8) Uiso 1 1 d . . . . .
C6 C 0.3729(2) 0.09874(14) 0.50175(15) 0.0159(5) Uani 1 1 d . . . . .
H8 H 0.165(3) 0.1423(16) 0.3365(18) 0.028(8) Uiso 1 1 d . . . . .
C7 C 0.2698(3) 0.09040(16) 0.43577(17) 0.0225(6) Uani 1 1 d . . . . .
H9 H 0.279(3) 0.2502(16) 0.3579(17) 0.024(8) Uiso 1 1 d . . . . .
C8 C 0.2363(3) 0.14623(16) 0.38104(17) 0.0257(6) Uani 1 1 d . . . . .
C9 C 0.3023(3) 0.20974(16) 0.39315(16) 0.0222(6) Uani 1 1 d . . . . .
C10 C 0.4031(2) 0.21521(14) 0.46026(15) 0.0167(5) Uani 1 1 d . . . . .
C11 C 0.4755(2) 0.28319(14) 0.47811(15) 0.0184(6) Uani 1 1 d . . . . .
C12 C 0.4584(3) 0.34286(16) 0.42624(18) 0.0294(7) Uani 1 1 d . . . . .
H12 H 0.403(3) 0.3422(15) 0.3801(18) 0.020(8) Uiso 1 1 d . . . . .
C13 C 0.5308(3) 0.40289(17) 0.4481(2) 0.0353(8) Uani 1 1 d . . . . .
H13 H 0.519(3) 0.4424(18) 0.4143(19) 0.038(9) Uiso 1 1 d . . . . .
C14 C 0.6191(3) 0.40356(17) 0.5217(2) 0.0306(7) Uani 1 1 d . . . . .
H14 H 0.662(3) 0.4392(17) 0.5379(19) 0.031(9) Uiso 1 1 d . . . . .
C15 C 0.6308(3) 0.34302(14) 0.57129(16) 0.0198(6) Uani 1 1 d . . . . .
C16 C 0.7244(3) 0.33910(14) 0.65360(17) 0.0218(6) Uani 1 1 d . . . . .
S1 S 1.13732(9) 0.01603(6) 0.68880(8) 0.0489(4) Uani 0.903(3) 1 d D U P A 1
S1B S 0.9220(9) -0.0194(7) 0.7726(9) 0.023(3) Uani 0.097(3) 1 d D U P A 2
F21 F 0.8917(2) 0.27443(10) 0.47244(12) 0.0517(5) Uani 1 1 d . . . . .
F22 F 0.85539(18) 0.18233(12) 0.39392(10) 0.0472(5) Uani 1 1 d . . . . .
F23 F 1.03588(17) 0.19690(13) 0.47331(12) 0.0526(6) Uani 1 1 d . . . . .
O21 O 0.79682(17) 0.09419(10) 0.67688(11) 0.0215(4) Uani 1 1 d . . . . .
O22 O 0.74712(16) 0.17938(10) 0.53680(10) 0.0209(4) Uani 1 1 d . . . . .
C21 C 1.1591(4) -0.0520(2) 0.7587(2) 0.0481(10) Uani 1 1 d D . . . .
H21 H 1.232(4) -0.074(2) 0.770(2) 0.065(13) Uiso 1 1 d . . . . .
C22 C 1.0572(3) -0.06606(18) 0.7925(2) 0.0344(8) Uani 1 1 d D . . . .
H22 H 1.052(3) -0.1007(18) 0.829(2) 0.039(10) Uiso 1 1 d . . . . .
C23 C 0.9569(5) -0.0190(3) 0.7610(3) 0.0239(10) Uani 0.903(3) 1 d D U P A 1
H23 H 0.8773 -0.0206 0.7776 0.029 Uiso 0.903(3) 1 calc R U P A 1
C23B C 1.1214(11) 0.0175(13) 0.721(3) 0.055(6) Uani 0.097(3) 1 d D U P A 2
H23B H 1.1803 0.0519 0.7092 0.066 Uiso 0.097(3) 1 calc R U P A 2
C24 C 0.9857(2) 0.02956(15) 0.70369(16) 0.0216(6) Uani 1 1 d D . . . .
C25 C 0.9020(2) 0.08402(14) 0.65647(16) 0.0183(6) Uani 1 1 d . . . . .
C26 C 0.9412(3) 0.12044(16) 0.59019(17) 0.0228(6) Uani 1 1 d . . . . .
H26 H 1.024(3) 0.1138(16) 0.5826(17) 0.027(8) Uiso 1 1 d . . . . .
C27 C 0.8621(2) 0.16537(14) 0.53780(16) 0.0187(6) Uani 1 1 d . . . . .
C28 C 0.9130(3) 0.20411(18) 0.46899(18) 0.0294(7) Uani 1 1 d . . . . .
S2 S 0.19274(17) 0.28108(13) 0.63924(16) 0.0279(4) Uani 0.709(5) 1 d D . P B 1
S2B S 0.1455(7) 0.2069(7) 0.7869(7) 0.0314(17) Uani 0.291(5) 1 d D . P B 2
F31 F 0.6620(2) 0.04093(12) 0.89589(12) 0.0680(7) Uani 1 1 d . . . . .
F32 F 0.6666(2) 0.13986(12) 0.95862(11) 0.0582(6) Uani 1 1 d . . . . .
F33 F 0.5018(2) 0.07657(13) 0.94356(13) 0.0613(7) Uani 1 1 d . . . . .
O31 O 0.43343(17) 0.21501(10) 0.67778(11) 0.0217(4) Uani 1 1 d . . . . .
O32 O 0.63272(17) 0.14809(10) 0.78269(10) 0.0203(4) Uani 1 1 d . . . . .
C31 C 0.0551(3) 0.29489(19) 0.6687(2) 0.0358(8) Uani 1 1 d D . . . .
H31 H 0.001(3) 0.3267(19) 0.637(2) 0.051(11) Uiso 1 1 d . . . . .
C32 C 0.0377(3) 0.25963(19) 0.7370(2) 0.0376(8) Uani 1 1 d D . . . .
H32 H -0.036(3) 0.2598(18) 0.758(2) 0.042(10) Uiso 1 1 d . . . . .
C33 C 0.1459(11) 0.2194(10) 0.7687(10) 0.027(2) Uani 0.709(5) 1 d D . P B 1
H33 H 0.159(5) 0.186(3) 0.823(4) 0.04(2) Uiso 0.709(5) 1 d . . P B 1
C33B C 0.1825(12) 0.2760(11) 0.6592(10) 0.031(7) Uani 0.291(5) 1 d D U P B 2
H33B H 0.2216 0.2948 0.6166 0.037 Uiso 0.291(5) 1 calc R U P B 2
C34 C 0.2427(2) 0.22582(15) 0.72133(16) 0.0219(6) Uani 1 1 d D . . . .
C35 C 0.3708(2) 0.19710(14) 0.73146(16) 0.0189(6) Uani 1 1 d . . . . .
C36 C 0.4203(3) 0.15301(16) 0.80164(18) 0.0233(6) Uani 1 1 d . . . . .
H36 H 0.370(3) 0.1422(16) 0.8322(17) 0.021(8) Uiso 1 1 d . . . . .
C37 C 0.5458(3) 0.13566(14) 0.82229(15) 0.0208(6) Uani 1 1 d . . . . .
C38 C 0.5915(3) 0.09703(17) 0.90528(18) 0.0308(7) Uani 1 1 d . . . . .

loop_
_atom_site_aniso_label
_atom_site_aniso_U_11
_atom_site_aniso_U_22
_atom_site_aniso_U_33
_atom_site_aniso_U_23
_atom_site_aniso_U_13
_atom_site_aniso_U_12
Eu1 0.01142(6) 0.01586(6) 0.01279(6) -0.00051(5) 0.00127(4) 0.00059(6)
O1 0.0209(10) 0.0206(10) 0.0188(9) -0.0013(8) -0.0006(8) -0.0030(8)
O2 0.0376(13) 0.0226(11) 0.0424(13) 0.0006(10) -0.0099(10) -0.0116(10)
N1 0.0146(11) 0.0182(11) 0.0169(11) -0.0008(9) 0.0032(9) 0.0001(9)
N2 0.0141(11) 0.0181(11) 0.0129(10) -0.0020(8) 0.0027(8) 0.0013(9)
N3 0.0153(11) 0.0172(11) 0.0158(11) 0.0000(9) 0.0037(9) 0.0020(9)
C1 0.0196(14) 0.0218(14) 0.0192(13) 0.0001(11) 0.0015(11) 0.0009(12)
C2 0.0256(15) 0.0208(14) 0.0228(14) 0.0050(12) 0.0043(12) 0.0022(12)
C3 0.0240(15) 0.0190(14) 0.0313(16) -0.0009(12) 0.0061(12) -0.0066(12)
C4 0.0162(14) 0.0265(15) 0.0227(14) -0.0025(12) 0.0020(11) -0.0053(12)
C5 0.0131(13) 0.0194(13) 0.0155(12) -0.0041(10) 0.0056(10) 0.0008(10)
C6 0.0137(13) 0.0206(13) 0.0142(12) -0.0039(10) 0.0044(10) 0.0012(11)
C7 0.0183(14) 0.0233(15) 0.0241(14) -0.0052(12) -0.0004(11) -0.0027(12)
C8 0.0197(15) 0.0327(16) 0.0205(14) -0.0037(12) -0.0066(12) 0.0023(13)
C9 0.0225(15) 0.0258(15) 0.0166(13) -0.0009(12) -0.0004(11) 0.0047(12)
C10 0.0169(13) 0.0208(14) 0.0129(12) -0.0015(10) 0.0045(10) 0.0048(11)
C11 0.0178(13) 0.0210(14) 0.0167(13) 0.0003(11) 0.0041(10) 0.0039(11)
C12 0.0352(18) 0.0281(17) 0.0209(15) 0.0044(12) -0.0045(13) 0.0023(14)
C13 0.046(2) 0.0244(16) 0.0317(17) 0.0117(14) -0.0017(15) -0.0022(15)
C14 0.0350(18) 0.0193(15) 0.0357(17) 0.0008(13) 0.0022(14) -0.0069(14)
C15 0.0197(14) 0.0182(13) 0.0221(14) 0.0000(11) 0.0056(11) 0.0006(11)
C16 0.0188(14) 0.0214(15) 0.0245(14) -0.0029(11) 0.0023(11) 0.0005(11)
S1 0.0292(6) 0.0533(7) 0.0703(9) 0.0314(6) 0.0245(5) 0.0232(5)
S1B 0.017(4) 0.022(4) 0.027(4) 0.003(3) -0.001(3) 0.011(3)
F21 0.0795(16) 0.0315(11) 0.0493(12) 0.0105(9) 0.0257(11) -0.0066(11)
F22 0.0521(12) 0.0706(15) 0.0205(9) -0.0006(9) 0.0112(8) -0.0238(11)
F23 0.0275(10) 0.0838(17) 0.0516(12) 0.0235(11) 0.0198(9) -0.0026(10)
O21 0.0160(10) 0.0251(10) 0.0246(10) 0.0039(8) 0.0068(8) 0.0046(8)
O22 0.0188(10) 0.0259(10) 0.0183(9) 0.0008(8) 0.0046(7) 0.0025(8)
C21 0.036(2) 0.049(2) 0.060(2) 0.0212(19) 0.0121(18) 0.0268(18)
C22 0.0361(19) 0.0286(17) 0.0375(18) 0.0069(15) 0.0046(15) 0.0060(15)
C23 0.013(2) 0.028(2) 0.030(2) -0.0044(17) 0.0042(18) 0.0064(18)
C23B 0.053(7) 0.057(7) 0.058(7) 0.008(5) 0.016(4) 0.003(5)
C24 0.0173(14) 0.0204(14) 0.0272(14) 0.0002(12) 0.0042(11) 0.0023(11)
C25 0.0162(13) 0.0157(13) 0.0215(13) -0.0048(11) 0.0005(11) 0.0006(11)
C26 0.0172(15) 0.0246(15) 0.0277(15) 0.0011(12) 0.0071(12) 0.0024(12)
C27 0.0194(14) 0.0200(14) 0.0175(13) -0.0031(11) 0.0056(10) -0.0046(11)
C28 0.0238(16) 0.0379(18) 0.0279(16) 0.0018(13) 0.0083(13) -0.0051(14)
S2 0.0209(7) 0.0317(8) 0.0291(9) -0.0008(7) 0.0001(6) 0.0071(5)
S2B 0.023(2) 0.038(5) 0.033(5) 0.002(3) 0.008(2) 0.0055(18)
F31 0.1085(19) 0.0575(14) 0.0422(12) 0.0195(11) 0.0245(12) 0.0583(14)
F32 0.0730(15) 0.0677(15) 0.0248(10) 0.0057(10) -0.0125(10) -0.0035(13)
F33 0.0536(13) 0.0840(17) 0.0501(13) 0.0426(12) 0.0195(11) 0.0080(13)
O31 0.0176(10) 0.0293(11) 0.0186(9) 0.0007(8) 0.0050(8) 0.0046(8)
O32 0.0193(10) 0.0252(10) 0.0162(9) -0.0013(8) 0.0031(8) 0.0037(8)
C31 0.0270(18) 0.0341(18) 0.0420(19) -0.0095(15) -0.0039(15) 0.0075(15)
C32 0.0234(17) 0.045(2) 0.046(2) -0.0195(17) 0.0112(15) 0.0006(15)
C33 0.030(4) 0.021(5) 0.026(6) 0.002(3) -0.005(3) 0.006(3)
C33B 0.027(7) 0.035(8) 0.034(8) -0.004(4) 0.015(4) -0.007(4)
C34 0.0186(14) 0.0261(15) 0.0218(14) -0.0088(12) 0.0057(11) 0.0017(12)
C35 0.0169(13) 0.0214(14) 0.0185(13) -0.0077(11) 0.0036(11) -0.0006(11)
C36 0.0229(15) 0.0281(16) 0.0216(14) 0.0006(12) 0.0111(12) 0.0009(12)
C37 0.0291(16) 0.0188(14) 0.0144(13) -0.0022(11) 0.0043(11) 0.0013(12)
C38 0.0364(18) 0.0329(17) 0.0237(15) 0.0063(13) 0.0074(14) 0.0088(15)

loop_
_atom_type_symbol
_atom_type_description
_atom_type_scat_dispersion_real
_atom_type_scat_dispersion_imag
_atom_type_scat_source
C C 0.0033 0.0016 'International Tables Vol C Tables 4.2.6.8 and 6.1.1.4'
H H 0.0000 0.0000 'International Tables Vol C Tables 4.2.6.8 and 6.1.1.4'
N N 0.0061 0.0033 'International Tables Vol C Tables 4.2.6.8 and 6.1.1.4'
O O 0.0106 0.0060 'International Tables Vol C Tables 4.2.6.8 and 6.1.1.4'
F F 0.0171 0.0103 'International Tables Vol C Tables 4.2.6.8 and 6.1.1.4'
S S 0.1246 0.1234 'International Tables Vol C Tables 4.2.6.8 and 6.1.1.4'
Eu Eu -0.1578 3.6682 'International Tables Vol C Tables 4.2.6.8 and 6.1.1.4'

loop_
_exptl_crystal_face_index_h
_exptl_crystal_face_index_k
_exptl_crystal_face_index_l
_exptl_crystal_face_perp_dist
_exptl_oxdiff_crystal_face_indexfrac_h
_exptl_oxdiff_crystal_face_indexfrac_k
_exptl_oxdiff_crystal_face_indexfrac_l
_exptl_oxdiff_crystal_face_x
_exptl_oxdiff_crystal_face_y
_exptl_oxdiff_crystal_face_z
0 -1 2 0.0580 0.0018 -0.9982 1.9928 -0.0245 -0.0600 0.0707
0 1 -1 0.0665 -0.0010 0.9974 -0.9958 0.0145 0.0479 -0.0295
0 1 1 0.0677 0.0007 0.9960 0.9982 -0.0056 0.0237 0.0528
2 -1 -1 0.0770 1.9941 -0.9983 -1.0020 0.1262 -0.0547 -0.0043
-2 0 -1 0.0780 -1.9957 0.0030 -0.9933 -0.1106 0.0430 -0.0896
0 -1 -1 0.0803 -0.0007 -0.9960 -0.9982 0.0056 -0.0237 -0.0528
-2 -1 0 0.0734 -1.9947 -0.9945 0.0025 -0.1251 -0.0049 -0.0601
-1 0 1 0.0700 -0.9965 0.0004 0.9989 -0.0704 0.0034 0.0169

loop_
_geom_angle_atom_site_label_1
_geom_angle_atom_site_label_2
_geom_angle_atom_site_label_3
_geom_angle
O1 Eu1 O31 92.57(7)
O1 Eu1 O22 85.40(7)
O31 Eu1 O22 145.30(6)
O1 Eu1 O32 84.38(6)
O31 Eu1 O32 71.88(6)
O22 Eu1 O32 141.87(6)
O1 Eu1 O21 97.10(6)
O31 Eu1 O21 143.83(6)
O22 Eu1 O21 70.47(6)
O32 Eu1 O21 74.51(6)
O1 Eu1 N3 66.37(6)
O31 Eu1 N3 76.37(7)
O22 Eu1 N3 71.10(7)
O32 Eu1 N3 135.35(6)
O21 Eu1 N3 139.12(7)
O1 Eu1 N1 164.90(6)
O31 Eu1 N1 83.83(7)
O22 Eu1 N1 105.87(7)
O32 Eu1 N1 80.56(6)
O21 Eu1 N1 77.85(6)
N3 Eu1 N1 126.36(7)
O1 Eu1 N2 129.29(6)
O31 Eu1 N2 71.56(6)
O22 Eu1 N2 83.06(6)
O32 Eu1 N2 130.46(6)
O21 Eu1 N2 124.35(6)
N3 Eu1 N2 63.15(7)
N1 Eu1 N2 63.35(6)
C16 O1 Eu1 126.12(16)
C1 N1 C5 118.1(2)
C1 N1 Eu1 119.29(17)
C5 N1 Eu1 122.58(17)
C6 N2 C10 118.8(2)
C6 N2 Eu1 120.68(16)
C10 N2 Eu1 120.35(16)
C15 N3 C11 119.6(2)
C15 N3 Eu1 115.88(16)
C11 N3 Eu1 123.98(17)
N1 C1 C2 123.8(3)
N1 C1 H1 118.5(17)
C2 C1 H1 117.7(17)
C1 C2 C3 118.3(3)
C1 C2 H2 119(2)
C3 C2 H2 123(2)
C2 C3 C4 118.8(3)
C2 C3 H3 120.3(19)
C4 C3 H3 120.9(19)
C3 C4 C5 120.0(3)
C3 C4 H4 117(2)
C5 C4 H4 123(2)
N1 C5 C4 121.0(2)
N1 C5 C6 116.1(2)
C4 C5 C6 122.9(2)
N2 C6 C7 121.5(2)
N2 C6 C5 117.2(2)
C7 C6 C5 121.2(2)
C8 C7 C6 119.2(3)
C8 C7 H7 122.1(19)
C6 C7 H7 118.8(19)
C7 C8 C9 119.7(3)
C7 C8 H8 120.8(18)
C9 C8 H8 119.5(18)
C8 C9 C10 118.7(3)
C8 C9 H9 121.6(17)
C10 C9 H9 119.7(17)
N2 C10 C9 122.1(2)
N2 C10 C11 116.7(2)
C9 C10 C11 121.1(2)
N3 C11 C12 120.6(3)
N3 C11 C10 115.3(2)
C12 C11 C10 124.1(2)
C13 C12 C11 119.5(3)
C13 C12 H12 119.9(19)
C11 C12 H12 120.5(19)
C12 C13 C14 119.7(3)
C12 C13 H13 119(2)
C14 C13 H13 121(2)
C13 C14 C15 118.2(3)
C13 C14 H14 123(2)
C15 C14 H14 119(2)
N3 C15 C14 122.3(2)
N3 C15 C16 115.7(2)
C14 C15 C16 121.9(2)
O2 C16 O1 126.5(2)
O2 C16 C15 118.4(2)
O1 C16 C15 115.1(2)
C21 S1 C24 91.33(16)
C22 S1B C24 87.6(4)
C25 O21 Eu1 137.14(17)
C27 O22 Eu1 132.95(16)
C22 C21 C23B 99.4(10)
C22 C21 S1 114.0(3)
C22 C21 H21 126(3)
C23B C21 H21 132(3)
S1 C21 H21 120(3)
C21 C22 C23 111.0(3)
C21 C22 S1B 124.6(4)
C21 C22 H22 126(2)
C23 C22 H22 123(2)
S1B C22 H22 110(2)
C24 C23 C22 113.3(4)
C24 C23 H23 123.3
C22 C23 H23 123.3
C24 C23B C21 114.0(9)
C24 C23B H23B 123.0
C21 C23B H23B 123.0
C23 C24 C25 127.7(3)
C23B C24 C25 134.4(7)
C23B C24 S1B 108.1(11)
C25 C24 S1B 115.6(3)
C23 C24 S1 110.3(2)
C25 C24 S1 121.9(2)
O21 C25 C26 123.6(2)
O21 C25 C24 117.1(2)
C26 C25 C24 119.3(2)
C27 C26 C25 122.1(3)
C27 C26 H26 119.4(18)
C25 C26 H26 118.5(18)
O22 C27 C26 128.5(3)
O22 C27 C28 112.8(2)
C26 C27 C28 118.7(2)
F23 C28 F22 107.5(3)
F23 C28 F21 106.1(3)
F22 C28 F21 106.6(3)
F23 C28 C27 114.5(2)
F22 C28 C27 111.6(2)
F21 C28 C27 110.1(2)
C31 S2 C34 91.5(2)
C32 S2B C34 91.5(4)
C35 O31 Eu1 135.41(17)
C37 O32 Eu1 130.40(16)
C32 C31 C33B 105.2(5)
C32 C31 S2 116.4(3)
C32 C31 H31 128(2)
C33B C31 H31 127(2)
S2 C31 H31 116(2)
C31 C32 C33 109.1(5)
C31 C32 S2B 120.9(4)
C31 C32 H32 126(2)
C33 C32 H32 125(2)
S2B C32 H32 113(2)
C32 C33 C34 113.7(7)
C32 C33 H33 126(3)
C34 C33 H33 120(3)
C34 C33B C31 112.6(8)
C34 C33B H33B 123.7
C31 C33B H33B 123.7
C33 C34 C35 133.4(4)
C33B C34 C35 127.1(5)
C33B C34 S2B 109.7(5)
C35 C34 S2B 123.1(3)
C33 C34 S2 109.3(4)
C35 C34 S2 117.3(2)
O31 C35 C36 123.3(2)
O31 C35 C34 116.8(2)
C36 C35 C34 119.9(2)
C37 C36 C35 122.0(3)
C37 C36 H36 122(2)
C35 C36 H36 116(2)
O32 C37 C36 129.0(3)
O32 C37 C38 113.6(2)
C36 C37 C38 117.5(3)
F33 C38 F31 108.8(3)
F33 C38 F32 105.8(3)
F31 C38 F32 105.1(3)
F33 C38 C37 115.0(3)
F31 C38 C37 111.2(2)
F32 C38 C37 110.4(3)

loop_
_geom_bond_atom_site_label_1
_geom_bond_atom_site_label_2
_geom_bond_distance
Eu1 O1 2.3058(18)
Eu1 O31 2.3530(18)
Eu1 O22 2.3684(18)
Eu1 O32 2.3686(17)
Eu1 O21 2.4067(18)
Eu1 N3 2.514(2)
Eu1 N1 2.540(2)
Eu1 N2 2.589(2)
O1 C16 1.281(3)
O2 C16 1.221(3)
N1 C1 1.339(3)
N1 C5 1.353(3)
N2 C6 1.340(3)
N2 C10 1.353(3)
N3 C15 1.338(3)
N3 C11 1.345(3)
C1 C2 1.374(4)
C1 H1 0.89(3)
C2 C3 1.379(4)
C2 H2 0.90(3)
C3 C4 1.385(4)
C3 H3 0.89(3)
C4 C5 1.386(4)
C4 H4 0.91(3)
C5 C6 1.486(4)
C6 C7 1.399(3)
C7 C8 1.375(4)
C7 H7 0.88(3)
C8 C9 1.376(4)
C8 H8 0.95(3)
C9 C10 1.390(3)
C9 H9 0.95(3)
C10 C11 1.487(4)
C11 C12 1.390(4)
C12 C13 1.372(4)
C12 H12 0.87(3)
C13 C14 1.381(4)
C13 H13 0.92(3)
C14 C15 1.382(4)
C14 H14 0.83(3)
C15 C16 1.519(4)
S1 C21 1.694(3)
S1 C24 1.720(3)
S1B C22 1.675(8)
S1B C24 1.698(9)
F21 C28 1.334(4)
F22 C28 1.328(3)
F23 C28 1.321(3)
O21 C25 1.259(3)
O22 C27 1.265(3)
C21 C22 1.350(5)
C21 C23B 1.459(10)
C21 H21 0.87(4)
C22 C23 1.409(5)
C22 H22 0.89(3)
C23 C24 1.384(5)
C23 H23 0.9500
C23B C24 1.453(10)
C23B H23B 0.9500
C24 C25 1.473(4)
C25 C26 1.414(4)
C26 C27 1.370(4)
C26 H26 0.94(3)
C27 C28 1.529(4)
S2 C31 1.670(4)
S2 C34 1.696(3)
S2B C32 1.617(7)
S2B C34 1.680(7)
F31 C38 1.320(3)
F32 C38 1.334(4)
F33 C38 1.310(4)
O31 C35 1.255(3)
O32 C37 1.263(3)
C31 C32 1.342(5)
C31 C33B 1.457(9)
C31 H31 0.92(4)
C32 C33 1.399(8)
C32 H32 0.93(3)
C33 C34 1.423(8)
C33 H33 1.08(6)
C33B C34 1.440(9)
C33B H33B 0.9500
C34 C35 1.461(4)
C35 C36 1.429(4)
C36 C37 1.368(4)
C36 H36 0.83(3)
C37 C38 1.532(4)
